data_1533990
loop_
_publ_author_name
'Kopnin, E.M.'
'Matveev, A.T.'
'Salamakha, P.S.'
'Sato, A.'
'Takayama-Muromachi, E.'

_publ_section_title
;
 Crystal structures of C Ca2 Cu O5 and C Sr1.9 Ca1.1 Cu2 O7 refined from
 single crystal data
;
_journal_name_full 'Physica C (Amsterdam)'
_journal_page_first 163
_journal_page_last 168
_journal_volume 384
_journal_year 2003
_chemical_formula_sum 'C Ca1.11 Cu2 O7 Sr1.89'
_chemical_name_systematic '(Ca1.11 Sr1.89) (Cu O2)2 (C O3)'
_space_group_IT_number 123
_symmetry_space_group_name_Hall '-P 4 2'
_symmetry_space_group_name_H-M 'P 4/m m m'
_cell_angle_alpha 90
_cell_angle_beta 90
_cell_angle_gamma 90
_cell_formula_units_Z 1
_cell_length_a 3.8753
_cell_length_b 3.8753
_cell_length_c 10.6765
_cell_volume 160.339
_citation_journal_id_ASTM PHYCE6
_cod_data_source_file Kopnin_PHYCE6_2003_591.cif
_cod_data_source_block C1Ca1.11Cu2O7Sr1.89
_cod_original_cell_volume 160.3391
_cod_original_formula_sum 'C1 Ca1.11 Cu2 O7 Sr1.89'
_cod_database_code 1533990

loop_
_symmetry_equiv_pos_as_xyz
x,y,z
-y,x,z
-x,-y,z
y,-x,z
x,-y,-z
y,x,-z
-x,y,-z
-y,-x,-z
-x,-y,-z
y,-x,-z
x,y,-z
-y,x,-z
-x,y,z
-y,-x,z
x,-y,z
y,x,z

loop_
_atom_site_label
_atom_site_type_symbol
_atom_site_fract_x
_atom_site_fract_y
_atom_site_fract_z
_atom_site_occupancy
_atom_site_U_iso_or_equiv
O2 O-2 0.141 0 0.104 0.25 0.0
Cu1 Cu+2 0 0 0.3498 1 0.0
Ca2 Ca+2 0.5 0.5 0.5 0.746 0.0
C1 C+4 0 0 0 1 0.0
O1 O-2 0.5 0 0.3479 1 0.0
Sr2 Sr+2 0.5 0.5 0.5 0.254 0.0
Sr1 Sr+2 0.5 0.5 0.18835 0.818 0.0
Ca1 Ca+2 0.5 0.5 0.18835 0.182 0.0
O3 O-2 0.335 0 0 0.25 0.0
